data_7135869
loop_
_publ_author_name
'Raj, Rishi'
'Shekhawat, Bhawana'
'Rinkle, Rinkle'
'Gahlaut, Puneet Singh'
'Saini, Sumitra'
'Verma, Abhineet'
'Jana, Barun'

_publ_section_title
;
 Palladium(II) Complex Bearing a Pyrazolyl-1,2,3-Triazolyl Hybrid Ligand
 for C-H Bond Activation Toward N-Substituted Carbazole Synthesis
;
_journal_name_full 'Chemical Communications'
_journal_paper_doi 10.1039/D6CC01398H
_journal_year 2026
_chemical_absolute_configuration unk
_chemical_formula_moiety 'C26 H23 Cl4 N5 Pd2'
_chemical_formula_sum 'C26 H23 Cl4 N5 Pd2'
_chemical_formula_weight 760.147
_chemical_name_systematic PdL
_space_group_crystal_system orthorhombic
_space_group_IT_number 19
_space_group_name_Hall 'P 2ac 2ab'
_space_group_name_H-M_alt 'P 21 21 21'
_symmetry_Int_Tables_number 19
_atom_sites_solution_primary iterative
_audit_creation_date 2026-01-17
_audit_creation_method
;
Olex2 1.5
(compiled 2025.07.13 svn.rb7424aed for OlexSys, GUI svn.r7314)
;
_audit_update_record
;
2026-01-21 deposited with the CCDC.	2026-05-29 downloaded from the CCDC.
;
_cell_angle_alpha 90
_cell_angle_beta 90
_cell_angle_gamma 90
_cell_formula_units_Z 4
_cell_length_a 10.8998(6)
_cell_length_b 12.2746(7)
_cell_length_c 22.4806(13)
_cell_measurement_reflns_used 2704
_cell_measurement_temperature 273.15
_cell_measurement_theta_max 71.4970
_cell_measurement_theta_min 5.7400
_cell_volume 3007.7(3)
_computing_molecular_graphics 'Olex2 1.5 (Dolomanov et al., 2009)'
_computing_publication_material 'Olex2 1.5 (Dolomanov et al., 2009)'
_computing_structure_refinement 'olex2.refine 1.5 (Bourhis et al., 2015)'
_computing_structure_solution 'olex2.solve 1.5 (Bourhis et al., 2015)'
_diffrn_ambient_temperature 273.15
_diffrn_detector 'Image Plate'
_diffrn_detector_type 'Rigaku IP'
_diffrn_measured_fraction_theta_full 0.9938
_diffrn_measured_fraction_theta_max 0.9950
_diffrn_measurement_device 'four-circle diffractometer'
_diffrn_measurement_method '\w scans'
_diffrn_radiation_monochromator graphite
_diffrn_radiation_probe x-ray
_diffrn_radiation_type 'Mo K\a'
_diffrn_radiation_wavelength 0.71073
_diffrn_reflns_av_R_equivalents 0.0479
_diffrn_reflns_av_unetI/netI 0.0300
_diffrn_reflns_Laue_measured_fraction_full 0.9938
_diffrn_reflns_Laue_measured_fraction_max 0.9950
_diffrn_reflns_limit_h_max 14
_diffrn_reflns_limit_h_min -14
_diffrn_reflns_limit_k_max 16
_diffrn_reflns_limit_k_min -16
_diffrn_reflns_limit_l_max 30
_diffrn_reflns_limit_l_min -29
_diffrn_reflns_number 49407
_diffrn_reflns_point_group_measured_fraction_full 0.9959
_diffrn_reflns_point_group_measured_fraction_max 0.9963
_diffrn_reflns_theta_full 25.2417
_diffrn_reflns_theta_max 28.33
_diffrn_reflns_theta_min 3.09
_diffrn_source 'sealed X-ray tube'
_diffrn_source_target Mo
_exptl_absorpt_coefficient_mu 1.576
_exptl_absorpt_correction_T_max 1
_exptl_absorpt_correction_T_min 0
_exptl_absorpt_correction_type multi-scan
_exptl_crystal_colour 'clear yellowish yellow'
_exptl_crystal_colour_lustre clear
_exptl_crystal_colour_modifier yellowish
_exptl_crystal_colour_primary yellow
_exptl_crystal_density_diffrn 1.679
_exptl_crystal_description block
_exptl_crystal_F_000 1491.064
_exptl_crystal_preparation Methanol
_exptl_crystal_recrystallization_method MeOH
_exptl_crystal_size_max 0.2
_exptl_crystal_size_mid 0.2
_exptl_crystal_size_min 0.1
_refine_diff_density_max 2.1964
_refine_diff_density_min -0.6118
_refine_diff_density_rms 0.1350
_refine_ls_abs_structure_details 'Hooft, R.W.W., Straver, L.H., Spek, A.L. (2010). J. Appl. Cryst., 43, 665-668.'
_refine_ls_abs_structure_Flack -0.031(11)
_refine_ls_d_res_high 0.7490
_refine_ls_d_res_low 6.5982
_refine_ls_goodness_of_fit_ref 1.0124
_refine_ls_hydrogen_treatment constr
_refine_ls_matrix_type full
_refine_ls_number_constraints 43
_refine_ls_number_parameters 335
_refine_ls_number_reflns 7470
_refine_ls_number_restraints 0
_refine_ls_restrained_S_all 1.0124
_refine_ls_R_factor_all 0.0352
_refine_ls_R_factor_gt 0.0341
_refine_ls_shift/su_max -0.0041
_refine_ls_shift/su_mean 0.0003
_refine_ls_structure_factor_coef Fsqd
_refine_ls_weighting_details 'w=1/[\s^2^(Fo^2^)+(0.0605P)^2^+5.1243P] where P=(Fo^2^+2Fc^2^)/3'
_refine_ls_weighting_scheme calc
_refine_ls_wR_factor_gt 0.0931
_refine_ls_wR_factor_ref 0.0937
_reflns_Friedel_coverage 0.998
_reflns_limit_h_max 14
_reflns_limit_h_min -14
_reflns_limit_k_max 16
_reflns_limit_k_min -16
_reflns_limit_l_max 30
_reflns_limit_l_min -29
_reflns_number_gt 7256
_reflns_number_total 7470
_reflns_threshold_expression I>=2u(I)
_cod_data_source_file d6cc01398h2.cif
_cod_data_source_block 17julc_0m_a
_cod_original_sg_symbol_Hall ' P 2ac 2ab'
_cod_database_code 7135869
_olex2_refinement_description
;
1. Twinned data refinement
 Scales: 0.924(11)
 0.076(11)
2. Fixed Uiso
 At 1.2 times of:
  All C(H) groups, All C(H,H) groups
3.a Secondary CH2 refined with riding coordinates:
 C7(H7a,H7b), C10(H10a,H10b), C20(H20a,H20b)
3.b Aromatic/amide H refined with riding coordinates:
 C1(H1), C2(H2), C3(H3), C4(H4), C5(H5), C8(H8), C12(H12), C15(H15), C16(H16),
 C17(H17), C18(H18), C19(H19), C22(H22), C23(H23), C24(H24), C25(H25), C26(H26)
;
_smtbx_masks_void_probe_radius 0.5
_smtbx_masks_void_truncation_radius 10.0
_olex2_exptl_crystal_mounting_method Loop
_olex2_submission_special_instructions 'No special instructions were received'

loop_
_space_group_symop_id
_space_group_symop_operation_xyz
1 x,y,z
2 x+1/2,-y+1/2,-z
3 -x,y+1/2,-z+1/2
4 -x+1/2,-y,z+1/2

loop_
_atom_site_label
_atom_site_type_symbol
_atom_site_fract_x
_atom_site_fract_y
_atom_site_fract_z
_atom_site_U_iso_or_equiv
_atom_site_adp_type
_atom_site_occupancy
_atom_site_refinement_flags_posn
Pd1 Pd 0.75526(3) 0.39284(3) 0.560902(13) 0.01479(7) Uani 1.000000 .
Pd2 Pd 0.47420(3) 0.40437(3) 0.614985(13) 0.01390(7) Uani 1.000000 .
C1 C 0.2276(5) 0.6032(4) 0.3957(2) 0.0294(10) Uani 1.000000 .
H1 H 0.1775(5) 0.5421(4) 0.3927(2) 0.0352(12) Uiso 1.000000 R
C2 C 0.3087(5) 0.6283(5) 0.3515(2) 0.0367(13) Uani 1.000000 .
H2 H 0.3121(5) 0.5840(5) 0.3180(2) 0.0440(16) Uiso 1.000000 R
C3 C 0.3857(5) 0.7169(5) 0.3550(2) 0.0341(12) Uani 1.000000 .
H3 H 0.4411(5) 0.7313(5) 0.3245(2) 0.0409(14) Uiso 1.000000 R
C4 C 0.3798(5) 0.7851(5) 0.4046(2) 0.0336(12) Uani 1.000000 .
H4 H 0.4308(5) 0.8456(5) 0.4074(2) 0.0403(15) Uiso 1.000000 R
C5 C 0.2983(5) 0.7619(4) 0.4490(2) 0.0270(10) Uani 1.000000 .
H5 H 0.2943(5) 0.8075(4) 0.4820(2) 0.0324(12) Uiso 1.000000 R
C6 C 0.2209(4) 0.6714(4) 0.4460(2) 0.0213(9) Uani 1.000000 .
C7 C 0.1369(5) 0.6423(4) 0.4959(2) 0.0246(9) Uani 1.000000 .
H7a H 0.1295(5) 0.7038(4) 0.5228(2) 0.0295(11) Uiso 1.000000 R
H7b H 0.0560(5) 0.6262(4) 0.4802(2) 0.0295(11) Uiso 1.000000 R
C8 C 0.1385(4) 0.4446(4) 0.5303(2) 0.0210(9) Uani 1.000000 .
H8 H 0.0650(4) 0.4192(4) 0.5145(2) 0.0251(11) Uiso 1.000000 R
C9 C 0.2258(3) 0.3856(3) 0.56053(17) 0.0139(7) Uani 1.000000 .
C10 C 0.2392(4) 0.2692(3) 0.57374(16) 0.0137(7) Uani 1.000000 .
H10a H 0.1643(4) 0.2318(3) 0.56244(16) 0.0164(8) Uiso 1.000000 R
H10b H 0.3054(4) 0.2398(3) 0.54982(16) 0.0164(8) Uiso 1.000000 R
C11 C 0.2099(4) 0.1780(4) 0.67472(18) 0.0169(8) Uani 1.000000 .
C12 C 0.2683(4) 0.1861(3) 0.72869(18) 0.0161(8) Uani 1.000000 .
H12 H 0.2496(4) 0.1485(3) 0.76343(18) 0.0193(9) Uiso 1.000000 R
C13 C 0.3621(4) 0.2630(3) 0.72048(18) 0.0166(8) Uani 1.000000 .
C14 C 0.4504(4) 0.3002(4) 0.76533(19) 0.0186(8) Uani 1.000000 .
C15 C 0.4922(4) 0.2234(4) 0.80724(19) 0.0203(8) Uani 1.000000 .
H15 H 0.4638(4) 0.1520(4) 0.80616(19) 0.0243(10) Uiso 1.000000 R
C16 C 0.5765(5) 0.2556(4) 0.8502(2) 0.0272(10) Uani 1.000000 .
H16 H 0.6055(5) 0.2041(4) 0.8771(2) 0.0327(12) Uiso 1.000000 R
C17 C 0.6175(5) 0.3594(5) 0.8541(2) 0.0303(11) Uani 1.000000 .
H17 H 0.6749(5) 0.3788(5) 0.8829(2) 0.0363(13) Uiso 1.000000 R
C18 C 0.5724(5) 0.4373(4) 0.8143(2) 0.0286(10) Uani 1.000000 .
H18 H 0.5977(5) 0.5094(4) 0.8176(2) 0.0343(13) Uiso 1.000000 R
C19 C 0.4906(4) 0.4082(4) 0.76989(18) 0.0197(8) Uani 1.000000 .
H19 H 0.4624(4) 0.4603(4) 0.74316(18) 0.0236(10) Uiso 1.000000 R
C20 C 0.1070(4) 0.1048(4) 0.65688(18) 0.0215(8) Uani 1.000000 .
H20a H 0.0586(4) 0.1400(4) 0.62621(18) 0.0258(10) Uiso 1.000000 R
H20b H 0.1402(4) 0.0379(4) 0.64042(18) 0.0258(10) Uiso 1.000000 R
C21 C 0.0241(5) 0.0774(4) 0.71014(19) 0.0238(9) Uani 1.000000 .
C22 C 0.0513(6) -0.0094(5) 0.7476(3) 0.0392(13) Uani 1.000000 .
H22 H 0.1198(6) -0.0524(5) 0.7399(3) 0.0470(16) Uiso 1.000000 R
C23 C -0.0214(8) -0.0327(6) 0.7958(3) 0.0533(18) Uani 1.000000 .
H23 H -0.0030(8) -0.0902(6) 0.8212(3) 0.064(2) Uiso 1.000000 R
C24 C -0.1197(9) 0.0305(8) 0.8049(3) 0.066(3) Uani 1.000000 .
H24 H -0.1696(9) 0.0150(8) 0.8374(3) 0.079(3) Uiso 1.000000 R
C25 C -0.1516(6) 0.1181(8) 0.7687(3) 0.057(2) Uani 1.000000 .
H25 H -0.2212(6) 0.1594(8) 0.7767(3) 0.068(2) Uiso 1.000000 R
C26 C -0.0781(5) 0.1420(5) 0.7209(2) 0.0333(12) Uani 1.000000 .
H26 H -0.0963(5) 0.2005(5) 0.6962(2) 0.0399(14) Uiso 1.000000 R
Cl8 Cl 0.65842(10) 0.33403(9) 0.64522(5) 0.0203(2) Uani 1.000000 .
Cl6 Cl 0.84384(9) 0.47270(8) 0.47530(4) 0.01643(18) Uani 1.000000 .
Cl1 Cl 0.90142(9) 0.25124(8) 0.56132(5) 0.01862(19) Uani 1.000000 .
Cl7 Cl 0.60338(9) 0.51998(8) 0.56684(5) 0.0198(2) Uani 1.000000 .
N2 N 0.2901(3) 0.5575(3) 0.55606(16) 0.0160(7) Uani 1.000000 .
N3 N 0.1832(3) 0.5478(3) 0.52841(16) 0.0183(7) Uani 1.000000 .
N4 N 0.2651(3) 0.2467(3) 0.63761(15) 0.0172(7) Uani 1.000000 .
N5 N 0.3185(3) 0.4582(3) 0.57552(15) 0.0170(7) Uani 1.000000 .
N10 N 0.3629(3) 0.2989(3) 0.66396(15) 0.0167(7) Uani 1.000000 .

loop_
_atom_site_aniso_label
_atom_site_aniso_U_11
_atom_site_aniso_U_22
_atom_site_aniso_U_33
_atom_site_aniso_U_12
_atom_site_aniso_U_13
_atom_site_aniso_U_23
Pd1 0.01126(13) 0.01706(14) 0.01604(14) -0.00194(12) 0.00058(11) 0.00084(11)
Pd2 0.01152(13) 0.01621(14) 0.01397(13) -0.00158(12) 0.00170(10) 0.00103(11)
C1 0.034(2) 0.027(2) 0.027(2) -0.001(2) -0.0082(19) -0.0053(19)
C2 0.040(3) 0.044(3) 0.026(2) 0.019(3) -0.001(2) 0.001(2)
C3 0.031(3) 0.046(3) 0.025(2) 0.012(2) 0.002(2) 0.013(2)
C4 0.019(2) 0.045(3) 0.036(3) -0.006(2) -0.007(2) 0.012(2)
C5 0.022(2) 0.027(2) 0.032(2) 0.0080(19) -0.0059(19) 0.0031(19)
C6 0.0161(19) 0.0170(19) 0.031(2) 0.0023(16) -0.0018(17) -0.0007(17)
C7 0.022(2) 0.023(2) 0.029(2) 0.0039(18) 0.0002(18) 0.0002(18)
C8 0.021(2) 0.022(2) 0.019(2) -0.0001(18) 0.0045(17) 0.0008(16)
C9 0.0069(15) 0.0202(19) 0.0145(16) -0.0018(14) 0.0044(13) -0.0010(15)
C10 0.0173(18) 0.0153(17) 0.0084(16) -0.0058(16) -0.0004(14) 0.0004(12)
C11 0.0142(18) 0.022(2) 0.0148(18) -0.0003(16) -0.0002(15) -0.0105(15)
C12 0.0142(19) 0.0177(18) 0.0164(18) -0.0074(16) -0.0040(15) 0.0037(14)
C13 0.019(2) 0.0175(19) 0.0132(18) -0.0005(16) 0.0012(15) 0.0034(15)
C14 0.017(2) 0.022(2) 0.0165(18) 0.0034(16) 0.0006(15) 0.0008(15)
C15 0.019(2) 0.025(2) 0.0170(19) 0.0028(17) -0.0015(16) 0.0057(16)
C16 0.026(2) 0.031(3) 0.025(2) 0.008(2) -0.0083(19) -0.0020(19)
C17 0.030(3) 0.041(3) 0.019(2) -0.002(2) -0.0049(19) -0.0031(19)
C18 0.037(3) 0.024(2) 0.025(2) -0.012(2) 0.002(2) -0.0104(18)
C19 0.025(2) 0.0162(18) 0.0176(18) -0.0016(18) 0.0005(15) 0.0026(15)
C20 0.0179(19) 0.027(2) 0.0194(19) -0.0133(19) -0.0001(15) -0.0042(18)
C21 0.025(2) 0.029(2) 0.0176(19) -0.014(2) -0.0044(17) -0.0018(16)
C22 0.040(3) 0.043(3) 0.035(3) -0.013(3) -0.009(2) 0.011(2)
C23 0.069(5) 0.054(4) 0.037(3) -0.031(4) -0.002(3) 0.014(3)
C24 0.086(6) 0.090(6) 0.023(3) -0.052(5) 0.021(3) 0.003(3)
C25 0.037(3) 0.090(6) 0.043(3) -0.006(4) 0.017(3) -0.016(4)
C26 0.023(2) 0.047(3) 0.030(3) -0.011(2) 0.008(2) -0.005(2)
Cl8 0.0165(4) 0.0242(5) 0.0201(5) -0.0009(4) 0.0009(4) 0.0023(4)
Cl6 0.0131(4) 0.0174(4) 0.0187(4) -0.0013(4) 0.0021(3) 0.0029(4)
Cl1 0.0131(4) 0.0242(5) 0.0185(4) 0.0037(4) -0.0013(4) 0.0048(4)
Cl7 0.0168(4) 0.0184(5) 0.0242(5) -0.0016(4) 0.0034(4) 0.0009(4)
N2 0.0161(15) 0.0184(16) 0.0137(15) -0.0010(13) 0.0017(13) -0.0017(13)
N3 0.0186(18) 0.0182(17) 0.0179(16) 0.0016(14) 0.0018(14) 0.0041(13)
N4 0.0151(16) 0.0243(18) 0.0122(15) -0.0054(14) 0.0020(13) -0.0039(13)
N5 0.0169(17) 0.0199(17) 0.0142(16) -0.0055(14) 0.0041(13) -0.0026(13)
N10 0.0150(16) 0.0191(17) 0.0159(16) -0.0024(14) 0.0005(13) 0.0014(13)

loop_
_atom_type_symbol
_atom_type_scat_dispersion_real
_atom_type_scat_dispersion_imag
_atom_type_scat_Cromer_Mann_a1
_atom_type_scat_Cromer_Mann_a2
_atom_type_scat_Cromer_Mann_a3
_atom_type_scat_Cromer_Mann_a4
_atom_type_scat_Cromer_Mann_b1
_atom_type_scat_Cromer_Mann_b2
_atom_type_scat_Cromer_Mann_b3
_atom_type_scat_Cromer_Mann_b4
_atom_type_scat_Cromer_Mann_c
_atom_type_scat_source
_atom_type_scat_dispersion_source
C 0.00313 0.00162 2.31000 1.02000 1.58860 0.86500 20.84390 10.20750 0.56870 51.65120 0.21560 'International Tables Volume C Table 6.1.1.4 (pp. 500-502)' 'Brennan, Cowan, Rev. Sci. Instrum., 1992, 63, 850'
Cl 0.14908 0.15974 11.46040 7.19640 6.25560 1.64550 0.01040 1.16620 18.51940 47.77840 -9.55740 'International Tables Volume C Table 6.1.1.4 (pp. 500-502)' 'Brennan, Cowan, Rev. Sci. Instrum., 1992, 63, 850'
H 0.00000 0.00000 0.49300 0.32291 0.14019 0.04081 10.51090 26.12570 3.14236 57.79970 0.00304 'International Tables Volume C Table 6.1.1.4 (pp. 500-502)' 'Brennan, Cowan, Rev. Sci. Instrum., 1992, 63, 850'
N 0.00612 0.00332 12.21260 3.13220 2.01250 1.16630 0.00570 9.89330 28.99750 0.58260 -11.52900 'International Tables Volume C Table 6.1.1.4 (pp. 500-502)' 'Brennan, Cowan, Rev. Sci. Instrum., 1992, 63, 850'
Pd -0.97750 1.01175 19.33190 15.50170 5.29537 0.60584 0.69866 7.98929 25.20520 76.89860 5.26593 'International Tables Volume C Table 6.1.1.4 (pp. 500-502)' 'Brennan, Cowan, Rev. Sci. Instrum., 1992, 63, 850'

loop_
_geom_angle_atom_site_label_1
_geom_angle_atom_site_label_2
_geom_angle_atom_site_label_3
_geom_angle
_geom_angle_site_symmetry_1
_geom_angle_site_symmetry_3
_geom_angle_publ_flag
Cl6 Pd1 Cl8 173.50(4) . . ?
Cl1 Pd1 Cl8 94.36(4) . . ?
Cl1 Pd1 Cl6 91.89(4) . . ?
Cl7 Pd1 Cl8 80.35(4) . . ?
Cl7 Pd1 Cl6 93.46(4) . . ?
Cl7 Pd1 Cl1 174.50(4) . . ?
Cl7 Pd2 Cl8 80.42(4) . . ?
N5 Pd2 Cl8 171.11(10) . . ?
N5 Pd2 Cl7 96.13(10) . . ?
N10 Pd2 Cl8 96.86(11) . . ?
N10 Pd2 Cl7 176.33(10) . . ?
N10 Pd2 N5 86.91(14) . . ?
C2 C1 H1 120.5(3) . . ?
C6 C1 H1 120.5(3) . . ?
C6 C1 C2 118.9(5) . . ?
H2 C2 C1 118.9(3) . . ?
C3 C2 C1 122.1(5) . . ?
C3 C2 H2 118.9(3) . . ?
H3 C3 C2 120.3(3) . . ?
C4 C3 C2 119.4(5) . . ?
C4 C3 H3 120.3(3) . . ?
H4 C4 C3 120.4(3) . . ?
C5 C4 C3 119.3(5) . . ?
C5 C4 H4 120.4(3) . . ?
H5 C5 C4 119.2(3) . . ?
C6 C5 C4 121.5(5) . . ?
C6 C5 H5 119.2(3) . . ?
C5 C6 C1 118.7(5) . . ?
C7 C6 C1 119.5(4) . . ?
C7 C6 C5 121.7(4) . . ?
H7a C7 C6 109.5(3) . . ?
H7b C7 C6 109.5(3) . . ?
H7b C7 H7a 108.1 . . ?
N3 C7 C6 110.7(4) . . ?
N3 C7 H7a 109.5(2) . . ?
N3 C7 H7b 109.5(2) . . ?
C9 C8 H8 127.5(3) . . ?
N3 C8 H8 127.5(3) . . ?
N3 C8 C9 104.9(4) . . ?
C10 C9 C8 132.9(4) . . ?
N5 C9 C8 106.6(4) . . ?
N5 C9 C10 120.2(3) . . ?
H10a C10 C9 108.9(2) . . ?
H10b C10 C9 108.9(2) . . ?
H10b C10 H10a 107.7 . . ?
N4 C10 C9 113.2(3) . . ?
N4 C10 H10a 108.9(2) . . ?
N4 C10 H10b 108.9(2) . . ?
C20 C11 C12 129.0(4) . . ?
N4 C11 C12 107.4(4) . . ?
N4 C11 C20 123.6(4) . . ?
H12 C12 C11 127.2(2) . . ?
C13 C12 C11 105.7(4) . . ?
C13 C12 H12 127.2(2) . . ?
C14 C13 C12 126.7(4) . . ?
N10 C13 C12 110.4(4) . . ?
N10 C13 C14 122.9(4) . . ?
C15 C14 C13 117.6(4) . . ?
C19 C14 C13 123.4(4) . . ?
C19 C14 C15 118.9(4) . . ?
H15 C15 C14 120.4(3) . . ?
C16 C15 C14 119.2(4) . . ?
C16 C15 H15 120.4(3) . . ?
H16 C16 C15 119.0(3) . . ?
C17 C16 C15 122.1(5) . . ?
C17 C16 H16 119.0(3) . . ?
H17 C17 C16 120.5(3) . . ?
C18 C17 C16 119.0(5) . . ?
C18 C17 H17 120.5(3) . . ?
H18 C18 C17 119.6(3) . . ?
C19 C18 C17 120.8(4) . . ?
C19 C18 H18 119.6(3) . . ?
C18 C19 C14 119.9(4) . . ?
H19 C19 C14 120.0(2) . . ?
H19 C19 C18 120.0(3) . . ?
H20a C20 C11 109.4(3) . . ?
H20b C20 C11 109.4(2) . . ?
H20b C20 H20a 108.0 . . ?
C21 C20 C11 111.4(3) . . ?
C21 C20 H20a 109.4(3) . . ?
C21 C20 H20b 109.4(3) . . ?
C22 C21 C20 120.9(5) . . ?
C26 C21 C20 118.9(4) . . ?
C26 C21 C22 120.2(5) . . ?
H22 C22 C21 119.5(4) . . ?
C23 C22 C21 121.0(7) . . ?
C23 C22 H22 119.5(5) . . ?
H23 C23 C22 121.2(5) . . ?
C24 C23 C22 117.5(7) . . ?
C24 C23 H23 121.2(4) . . ?
H24 C24 C23 118.0(4) . . ?
C25 C24 C23 123.9(6) . . ?
C25 C24 H24 118.0(4) . . ?
H25 C25 C24 120.8(4) . . ?
C26 C25 C24 118.5(7) . . ?
C26 C25 H25 120.8(5) . . ?
C25 C26 C21 118.9(6) . . ?
H26 C26 C21 120.5(3) . . ?
H26 C26 C25 120.5(5) . . ?
Pd2 Cl8 Pd1 92.28(4) . . ?
Pd2 Cl7 Pd1 92.88(4) . . ?
N5 N2 N3 106.1(3) . . ?
C8 N3 C7 129.2(4) . . ?
N2 N3 C7 117.9(4) . . ?
N2 N3 C8 112.6(4) . . ?
C11 N4 C10 129.5(3) . . ?
N10 N4 C10 118.4(3) . . ?
N10 N4 C11 112.0(3) . . ?
C9 N5 Pd2 120.4(3) . . ?
N2 N5 Pd2 129.6(3) . . ?
N2 N5 C9 109.8(3) . . ?
C13 N10 Pd2 134.8(3) . . ?
N4 N10 Pd2 120.8(3) . . ?
N4 N10 C13 104.4(3) . . ?

loop_
_geom_bond_atom_site_label_1
_geom_bond_atom_site_label_2
_geom_bond_distance
_geom_bond_site_symmetry_2
_geom_bond_publ_flag
Pd1 Cl8 2.2865(11) . ?
Pd1 Cl6 2.3656(10) . ?
Pd1 Cl1 2.3577(10) . ?
Pd1 Cl7 2.2791(11) . ?
Pd2 Cl8 2.2889(11) . ?
Pd2 Cl7 2.2733(10) . ?
Pd2 N5 2.026(4) . ?
Pd2 N10 2.088(4) . ?
C1 H1 0.9300 . ?
C1 C2 1.366(8) . ?
C1 C6 1.408(7) . ?
C2 H2 0.9300 . ?
C2 C3 1.376(9) . ?
C3 H3 0.9300 . ?
C3 C4 1.396(9) . ?
C4 H4 0.9300 . ?
C4 C5 1.367(7) . ?
C5 H5 0.9300 . ?
C5 C6 1.397(7) . ?
C6 C7 1.491(7) . ?
C7 H7a 0.9700 . ?
C7 H7b 0.9700 . ?
C7 N3 1.461(6) . ?
C8 H8 0.9300 . ?
C8 C9 1.376(6) . ?
C8 N3 1.358(6) . ?
C9 C10 1.467(5) . ?
C9 N5 1.388(5) . ?
C10 H10a 0.9700 . ?
C10 H10b 0.9700 . ?
C10 N4 1.489(5) . ?
C11 C12 1.373(5) . ?
C11 C20 1.492(6) . ?
C11 N4 1.330(6) . ?
C12 H12 0.9300 . ?
C12 C13 1.404(6) . ?
C13 C14 1.467(6) . ?
C13 N10 1.345(5) . ?
C14 C15 1.409(6) . ?
C14 C19 1.399(6) . ?
C15 H15 0.9300 . ?
C15 C16 1.390(6) . ?
C16 H16 0.9300 . ?
C16 C17 1.354(8) . ?
C17 H17 0.9300 . ?
C17 C18 1.399(8) . ?
C18 H18 0.9300 . ?
C18 C19 1.385(6) . ?
C19 H19 0.9300 . ?
C20 H20a 0.9700 . ?
C20 H20b 0.9700 . ?
C20 C21 1.537(6) . ?
C21 C22 1.390(7) . ?
C21 C26 1.388(8) . ?
C22 H22 0.9300 . ?
C22 C23 1.372(9) . ?
C23 H23 0.9300 . ?
C23 C24 1.339(13) . ?
C24 H24 0.9300 . ?
C24 C25 1.393(12) . ?
C25 H25 0.9300 . ?
C25 C26 1.372(8) . ?
C26 H26 0.9300 . ?
N2 N3 1.326(5) . ?
N2 N5 1.331(5) . ?
N4 N10 1.377(5) . ?

loop_
_geom_torsion_atom_site_label_1
_geom_torsion_atom_site_label_2
_geom_torsion_atom_site_label_3
_geom_torsion_atom_site_label_4
_geom_torsion
_geom_torsion_site_symmetry_1
_geom_torsion_site_symmetry_2
_geom_torsion_site_symmetry_3
_geom_torsion_site_symmetry_4
_geom_torsion_publ_flag
Pd2 N5 C9 C8 -174.9(3) . . . . ?
Pd2 N5 C9 C10 0.7(3) . . . . ?
Pd2 N5 N2 N3 173.7(3) . . . . ?
Pd2 N10 C13 C12 -176.4(4) . . . . ?
Pd2 N10 C13 C14 2.7(5) . . . . ?
Pd2 N10 N4 C10 -1.3(4) . . . . ?
Pd2 N10 N4 C11 176.1(3) . . . . ?
C1 C2 C3 C4 -1.2(6) . . . . ?
C1 C6 C5 C4 -0.2(5) . . . . ?
C1 C6 C7 N3 71.2(5) . . . . ?
C2 C1 C6 C5 -0.4(6) . . . . ?
C2 C1 C6 C7 -177.2(5) . . . . ?
C2 C3 C4 C5 0.5(6) . . . . ?
C3 C2 C1 C6 1.2(6) . . . . ?
C3 C4 C5 C6 0.2(6) . . . . ?
C4 C5 C6 C7 176.5(5) . . . . ?
C5 C6 C7 N3 -105.5(5) . . . . ?
C6 C7 N3 C8 -109.6(4) . . . . ?
C6 C7 N3 N2 63.1(4) . . . . ?
C7 N3 C8 C9 171.9(5) . . . . ?
C7 N3 N2 N5 -172.4(4) . . . . ?
C8 C9 C10 N4 -130.5(5) . . . . ?
C8 C9 N5 N2 0.5(4) . . . . ?
C8 N3 N2 N5 1.4(4) . . . . ?
C9 C8 N3 N2 -1.1(4) . . . . ?
C9 C10 N4 C11 129.3(4) . . . . ?
C9 C10 N4 N10 -53.8(4) . . . . ?
C9 N5 N2 N3 -1.1(3) . . . . ?
C10 C9 C8 N3 -174.4(5) . . . . ?
C10 C9 N5 N2 176.0(4) . . . . ?
C10 N4 C11 C12 179.3(5) . . . . ?
C10 N4 C11 C20 1.5(5) . . . . ?
C10 N4 N10 C13 179.7(4) . . . . ?
C11 C12 C13 C14 179.9(3) . . . . ?
C11 C12 C13 N10 -1.0(4) . . . . ?
C11 C20 C21 C22 -86.5(5) . . . . ?
C11 C20 C21 C26 92.5(4) . . . . ?
C11 N4 N10 C13 -2.9(4) . . . . ?
C12 C11 C20 C21 29.6(5) . . . . ?
C12 C11 N4 N10 2.3(4) . . . . ?
C12 C13 C14 C15 35.5(5) . . . . ?
C12 C13 C14 C19 -141.8(5) . . . . ?
C12 C13 N10 N4 2.3(4) . . . . ?
C13 C12 C11 C20 176.9(3) . . . . ?
C13 C12 C11 N4 -0.8(4) . . . . ?
C13 C14 C15 C16 179.6(4) . . . . ?
C13 C14 C19 C18 178.8(4) . . . . ?
C14 C13 N10 N4 -178.5(4) . . . . ?
C14 C15 C16 C17 1.7(5) . . . . ?
C14 C19 C18 C17 1.2(5) . . . . ?
C15 C14 C13 N10 -143.5(4) . . . . ?
C15 C14 C19 C18 1.5(5) . . . . ?
C15 C16 C17 C18 1.0(6) . . . . ?
C16 C15 C14 C19 -2.9(5) . . . . ?
C16 C17 C18 C19 -2.5(6) . . . . ?
C19 C14 C13 N10 39.2(5) . . . . ?
C20 C11 N4 N10 -175.5(4) . . . . ?
C20 C21 C22 C23 178.8(5) . . . . ?
C20 C21 C26 C25 -179.5(5) . . . . ?
C21 C20 C11 N4 -153.0(4) . . . . ?
C21 C22 C23 C24 0.7(7) . . . . ?
C21 C26 C25 C24 0.8(6) . . . . ?
C22 C21 C26 C25 -0.5(6) . . . . ?
C22 C23 C24 C25 -0.4(8) . . . . ?
C23 C22 C21 C26 -0.2(7) . . . . ?
C23 C24 C25 C26 -0.4(9) . . . . ?
N3 C8 C9 N5 0.4(4) . . . . ?
N4 C10 C9 N5 55.3(4) . . . . ?

loop_
_twin_individual_id
_twin_individual_mass_fraction_refined
1 0.924(11)
2 0.076(11)

loop_
_smtbx_masks_void_nr
_smtbx_masks_void_average_x
_smtbx_masks_void_average_y
_smtbx_masks_void_average_z
_smtbx_masks_void_volume
_smtbx_masks_void_count_electrons
_smtbx_masks_void_content
1 -0.468 -0.964 -0.509 1204.4 32.3 ?
2 0.083 0.125 0.289 0.0 0.0 ?
3 0.133 0.375 0.102 0.0 0.0 ?
4 0.150 0.917 0.195 0.0 0.0 ?
5 0.167 0.083 0.742 0.0 -0.0 ?
6 0.167 0.583 0.141 0.0 0.0 ?
7 0.217 0.611 0.133 0.0 0.0 ?
8 0.283 0.389 0.633 0.0 0.0 ?
9 0.333 0.417 0.641 0.0 0.0 ?
10 0.333 0.917 0.242 0.0 -0.0 ?
11 0.350 0.083 0.695 0.0 0.0 ?
12 0.367 0.625 0.602 0.0 0.0 ?
13 0.417 0.875 0.789 0.0 0.0 ?
14 0.583 0.375 0.711 0.0 0.0 ?
15 0.633 0.125 0.898 0.0 0.0 ?
16 0.650 0.583 0.805 0.0 0.0 ?
17 0.667 0.417 0.258 0.0 -0.0 ?
18 0.667 0.917 0.859 0.0 0.0 ?
19 0.717 0.889 0.867 0.0 0.0 ?
20 0.783 0.111 0.367 0.0 0.0 ?
21 0.833 0.083 0.359 0.0 0.0 ?
22 0.833 0.583 0.758 0.0 -0.0 ?
23 0.850 0.417 0.305 0.0 0.0 ?
24 0.867 0.875 0.398 0.0 0.0 ?
25 0.917 0.625 0.211 0.0 0.0 ?
